data_4512964
loop_
_publ_author_name
'D&#x2019;Vries, Richard F.'
'Camps, Ihosvany'
'Ellena, Javier'

_publ_section_title
;
 Exploring the System Lanthanide/Succinate in the Formation of Porous
 Metal--Organic Frameworks: Experimental and Theoretical Study
;
_journal_issue 6
_journal_name_full 'Crystal Growth &amp; Design'
_journal_page_first 3015
_journal_paper_doi 10.1021/acs.cgd.5b00426
_journal_volume 15
_journal_year 2015
_chemical_formula_moiety 'C12 H16 Gd2 O14'
_chemical_formula_sum 'C12 H16 Gd2 O14'
_chemical_formula_weight 698.75
_chemical_name_systematic
;
 ?
;
_space_group_crystal_system triclinic
_space_group_IT_number 2
_space_group_name_Hall '-P 1'
_space_group_name_H-M_alt 'P -1'
_symmetry_space_group_name_Hall '-P 1'
_symmetry_space_group_name_H-M 'P -1'
_atom_sites_solution_hydrogens mixed
_audit_creation_method SHELXL-2013
_cell_angle_alpha 112.143(2)
_cell_angle_beta 89.979(3)
_cell_angle_gamma 99.580(3)
_cell_formula_units_Z 2
_cell_length_a 7.7050(3)
_cell_length_b 11.9893(7)
_cell_length_c 12.1828(6)
_cell_measurement_reflns_used 14592
_cell_measurement_temperature 293(2)
_cell_measurement_theta_max 26.373
_cell_measurement_theta_min 2.910
_cell_volume 1025.48(9)
_computing_structure_refinement 'SHELXL-2013 (Sheldrick, 2013)'
_diffrn_ambient_temperature 293(2)
_diffrn_measured_fraction_theta_full 0.999
_diffrn_measured_fraction_theta_max 0.989
_diffrn_measurement_device_type KappaCCD
_diffrn_measurement_method 'CCD rotation images, thick slices'
_diffrn_radiation_type MoK\a
_diffrn_radiation_wavelength 0.71073
_diffrn_reflns_av_R_equivalents 0.0534
_diffrn_reflns_av_unetI/netI 0.0992
_diffrn_reflns_laue_measured_fraction_full 0.999
_diffrn_reflns_laue_measured_fraction_max 0.989
_diffrn_reflns_limit_h_max 8
_diffrn_reflns_limit_h_min -9
_diffrn_reflns_limit_k_max 14
_diffrn_reflns_limit_k_min -14
_diffrn_reflns_limit_l_max 15
_diffrn_reflns_limit_l_min -15
_diffrn_reflns_number 7825
_diffrn_reflns_point_group_measured_fraction_full 0.999
_diffrn_reflns_point_group_measured_fraction_max 0.989
_diffrn_reflns_theta_full 25.242
_diffrn_reflns_theta_max 26.182
_diffrn_reflns_theta_min 2.983
_diffrn_source 'Enraf Nonius FR590'
_exptl_absorpt_coefficient_mu 6.592
_exptl_absorpt_correction_T_max 0.806
_exptl_absorpt_correction_T_min 0.730
_exptl_absorpt_correction_type multi-scan
_exptl_absorpt_process_details
;
 R.H. Blessing, Acta Cryst. (1995), A51, 33-38
;
_exptl_crystal_colour colourless
_exptl_crystal_density_diffrn 2.263
_exptl_crystal_description Prism
_exptl_crystal_F_000 656
_exptl_crystal_size_max 0.200
_exptl_crystal_size_mid 0.080
_exptl_crystal_size_min 0.011
_refine_diff_density_max 7.077
_refine_diff_density_min -4.082
_refine_diff_density_rms 0.595
_refine_ls_extinction_method none
_refine_ls_goodness_of_fit_ref 1.121
_refine_ls_hydrogen_treatment constr
_refine_ls_matrix_type full
_refine_ls_number_parameters 232
_refine_ls_number_reflns 4063
_refine_ls_number_restraints 0
_refine_ls_restrained_S_all 1.121
_refine_ls_R_factor_all 0.1661
_refine_ls_R_factor_gt 0.1365
_refine_ls_shift/su_max 0.025
_refine_ls_shift/su_mean 0.002
_refine_ls_structure_factor_coef Fsqd
_refine_ls_weighting_details 'w=1/[\s^2^(Fo^2^)+(0.1531P)^2^+183.0459P] where P=(Fo^2^+2Fc^2^)/3'
_refine_ls_weighting_scheme calc
_refine_ls_wR_factor_gt 0.3542
_refine_ls_wR_factor_ref 0.3801
_reflns_Friedel_coverage 0.000
_reflns_number_gt 3212
_reflns_number_total 4063
_reflns_threshold_expression 'I > 2\s(I)'
_cod_data_source_file cg5b00426_si_006.cif
_cod_data_source_block shelx
_cod_depositor_comments 'Adding full bibliography for 4512902--4512966.cif.'
_cod_database_code 4512964
_shelx_space_group_comment
;
The symmetry employed for this shelxl refinement is uniquely defined
by the following loop, which should always be used as a source of
symmetry information in preference to the above space-group names.
They are only intended as comments.
;
_shelx_estimated_absorpt_t_min 0.352
_shelx_estimated_absorpt_t_max 0.931
_shelxl_version_number 2013-4

loop_
_space_group_symop_operation_xyz
'x, y, z'
'-x, -y, -z'

loop_
_atom_site_label
_atom_site_type_symbol
_atom_site_fract_x
_atom_site_fract_y
_atom_site_fract_z
_atom_site_U_iso_or_equiv
_atom_site_adp_type
_atom_site_occupancy
_atom_site_site_symmetry_order
_atom_site_calc_flag
_atom_site_refinement_flags_posn
_atom_site_refinement_flags_adp
Gd1 Gd 0.9924(2) 0.14628(16) 0.85478(15) 0.0329(5) Uani 1 1 d . .
Gd2 Gd 0.4923(2) 0.14571(16) 0.75328(15) 0.0318(5) Uani 1 1 d . .
C1 C 0.641(4) 0.137(4) 1.018(3) 0.038(9) Uani 1 1 d . .
C3 C 1.228(5) -0.183(3) 0.777(3) 0.040(9) Uani 1 1 d . .
H3A H 1.2572 -0.2136 0.6944 0.048 Uiso 1 1 calc R U
H3B H 1.1401 -0.2463 0.7865 0.048 Uiso 1 1 calc R U
C4 C 1.148(4) -0.074(3) 0.799(3) 0.033(5) Uani 1 1 d . .
C5 C 0.641(5) -0.074(4) 0.646(3) 0.039(9) Uani 1 1 d . .
C6 C 0.719(5) -0.188(3) 0.591(3) 0.039(8) Uani 1 1 d . .
H6A H 0.6331 -0.2516 0.5338 0.047 Uiso 1 1 calc R U
H6B H 0.7485 -0.2164 0.6520 0.047 Uiso 1 1 calc R U
C7 C 0.242(6) 0.471(4) 0.862(3) 0.047(10) Uani 1 1 d . .
H7A H 0.1143 0.4503 0.8497 0.056 Uiso 1 1 calc R U
H7B H 0.2843 0.5186 0.8152 0.056 Uiso 1 1 calc R U
C8 C 0.316(5) 0.358(4) 0.821(3) 0.041(9) Uani 1 1 d . .
C9 C 0.856(4) -0.141(3) 0.419(3) 0.033(5) Uani 1 1 d . .
C10 C 0.898(6) -0.162(4) 0.524(3) 0.051(11) Uani 1 1 d . .
H10A H 0.9777 -0.0916 0.5784 0.061 Uiso 1 1 calc R U
H10B H 0.9567 -0.2324 0.5023 0.061 Uiso 1 1 calc R U
C11 C 0.706(5) 0.451(4) 1.004(4) 0.057(12) Uani 1 1 d . .
H11A H 0.5829 0.4120 0.9955 0.068 Uiso 1 1 calc R U
H11B H 0.7175 0.5045 0.9607 0.068 Uiso 1 1 calc R U
C12 C 0.816(5) 0.356(3) 0.953(4) 0.045(10) Uani 1 1 d . .
O1 O 0.776(3) 0.2735(19) 0.8462(17) 0.026(5) Uani 1 1 d . .
O2 O 0.956(3) 0.352(3) 1.004(2) 0.042(6) Uani 1 1 d . .
O3 O 1.241(3) 0.023(2) 0.791(2) 0.036(6) Uani 1 1 d . .
O4 O 0.988(4) -0.066(2) 0.829(2) 0.038(6) Uani 1 1 d . .
O5 O 0.460(4) 0.354(3) 0.759(3) 0.057(8) Uani 1 1 d . .
O6 O 1.278(3) 0.275(2) 0.8557(19) 0.027(5) Uani 1 1 d . .
O7 O 0.509(3) 0.149(2) 0.973(2) 0.039(4) Uani 1 1 d . .
O8 O 0.775(3) 0.099(2) 0.976(2) 0.039(4) Uani 1 1 d . .
O9 O 1.012(3) 0.155(2) 0.649(2) 0.040(4) Uani 1 1 d . .
O10 O 0.276(3) 0.110(2) 0.601(2) 0.040(4) Uani 1 1 d . .
O11 O 0.733(3) 0.019(2) 0.725(2) 0.039(6) Uani 1 1 d . .
O12 O 0.489(4) -0.070(2) 0.621(2) 0.045(7) Uani 1 1 d . .
O13 O 0.671(3) 0.168(2) 0.5984(18) 0.034(5) Uani 1 1 d . .
H13A H 0.7678 0.1300 0.5892 0.051 Uiso 1 1 d R U
H13B H 0.7148 0.2489 0.6121 0.051 Uiso 1 1 d R U
O14 O 1.163(3) 0.166(3) 1.026(2) 0.040(6) Uani 1 1 d . .
H14A H 1.1769 0.2445 1.0854 0.060 Uiso 1 1 d R U
H14B H 1.2793 0.1518 1.0120 0.060 Uiso 1 1 d R U
C2 C 0.606(5) 0.167(3) 1.145(3) 0.036(8) Uiso 1 1 d . .
H2A H 0.5180 0.1017 1.1518 0.043 Uiso 1 1 calc R U
H2B H 0.5572 0.2416 1.1750 0.043 Uiso 1 1 calc R U

loop_
_atom_site_aniso_label
_atom_site_aniso_U_11
_atom_site_aniso_U_22
_atom_site_aniso_U_33
_atom_site_aniso_U_23
_atom_site_aniso_U_13
_atom_site_aniso_U_12
Gd1 0.0271(9) 0.0429(11) 0.0315(10) 0.0153(8) 0.0040(7) 0.0112(7)
Gd2 0.0282(9) 0.0353(10) 0.0331(10) 0.0132(7) 0.0033(7) 0.0082(7)
C1 0.024(17) 0.06(2) 0.028(17) 0.023(17) -0.018(13) -0.006(16)
C3 0.05(2) 0.030(18) 0.024(17) -0.001(14) 0.017(16) 0.001(16)
C4 0.023(11) 0.041(14) 0.030(12) 0.007(10) 0.005(9) 0.007(10)
C5 0.03(2) 0.05(2) 0.020(16) 0.000(16) 0.014(14) 0.018(17)
C6 0.04(2) 0.029(18) 0.05(2) 0.024(17) 0.004(17) -0.003(15)
C7 0.07(3) 0.05(2) 0.04(2) 0.029(19) 0.014(19) 0.03(2)
C8 0.05(2) 0.06(2) 0.04(2) 0.029(19) 0.002(16) 0.039(19)
C9 0.023(11) 0.041(14) 0.030(12) 0.007(10) 0.005(9) 0.007(10)
C10 0.07(3) 0.07(3) 0.019(17) 0.010(18) -0.012(17) 0.04(2)
C11 0.03(2) 0.05(3) 0.08(3) 0.01(2) 0.00(2) 0.008(19)
C12 0.04(2) 0.018(17) 0.06(3) 0.010(17) -0.018(18) -0.011(15)
O1 0.034(12) 0.021(11) 0.012(9) -0.007(8) 0.002(8) 0.006(9)
O2 0.032(13) 0.063(17) 0.030(13) 0.012(12) -0.010(10) 0.018(12)
O3 0.054(15) 0.021(12) 0.038(13) 0.015(10) 0.012(11) 0.009(11)
O4 0.056(16) 0.031(13) 0.039(14) 0.026(11) 0.004(12) 0.010(11)
O5 0.055(18) 0.08(2) 0.053(18) 0.032(16) 0.005(14) 0.030(16)
O6 0.035(12) 0.026(12) 0.024(11) 0.014(9) 0.000(9) 0.004(9)
O7 0.014(8) 0.031(9) 0.062(12) 0.003(8) -0.011(7) 0.009(7)
O8 0.014(8) 0.031(9) 0.062(12) 0.003(8) -0.011(7) 0.009(7)
O9 0.022(8) 0.055(11) 0.051(11) 0.027(9) 0.022(7) 0.015(8)
O10 0.022(8) 0.055(11) 0.051(11) 0.027(9) 0.022(7) 0.015(8)
O11 0.049(15) 0.045(15) 0.021(12) 0.011(11) 0.016(11) 0.011(12)
O12 0.050(17) 0.031(13) 0.034(14) -0.005(11) 0.011(12) -0.002(11)
O13 0.022(11) 0.056(16) 0.019(11) 0.010(11) 0.006(9) 0.004(10)
O14 0.024(12) 0.071(18) 0.043(14) 0.040(14) 0.025(10) 0.016(12)

loop_
_atom_type_symbol
_atom_type_description
_atom_type_scat_dispersion_real
_atom_type_scat_dispersion_imag
_atom_type_scat_source
C C 0.0033 0.0016 'International Tables Vol C Tables 4.2.6.8 and 6.1.1.4'
H H 0.0000 0.0000 'International Tables Vol C Tables 4.2.6.8 and 6.1.1.4'
Gd Gd -0.1653 3.9035 'International Tables Vol C Tables 4.2.6.8 and 6.1.1.4'
O O 0.0106 0.0060 'International Tables Vol C Tables 4.2.6.8 and 6.1.1.4'

loop_
_geom_angle_atom_site_label_1
_geom_angle_atom_site_label_2
_geom_angle_atom_site_label_3
_geom_angle
_geom_angle_site_symmetry_1
_geom_angle_site_symmetry_3
O8 Gd1 O14 77.2(7) . .
O8 Gd1 O4 73.2(8) . .
O14 Gd1 O4 77.3(9) . .
O8 Gd1 O11 72.3(8) . .
O14 Gd1 O11 141.2(8) . .
O4 Gd1 O11 71.4(9) . .
O8 Gd1 O6 144.5(8) . .
O14 Gd1 O6 73.7(7) . .
O4 Gd1 O6 118.5(8) . .
O11 Gd1 O6 142.2(7) . .
O8 Gd1 O1 78.5(7) . .
O14 Gd1 O1 126.8(8) . .
O4 Gd1 O1 137.1(8) . .
O11 Gd1 O1 69.6(8) . .
O6 Gd1 O1 103.2(7) . .
O8 Gd1 O2 76.0(9) . .
O14 Gd1 O2 76.6(8) . .
O4 Gd1 O2 143.1(8) . .
O11 Gd1 O2 117.3(8) . .
O6 Gd1 O2 77.9(8) . .
O1 Gd1 O2 51.8(7) . .
O8 Gd1 O3 120.6(8) . .
O14 Gd1 O3 70.4(8) . .
O4 Gd1 O3 52.2(8) . .
O11 Gd1 O3 105.6(8) . .
O6 Gd1 O3 67.2(7) . .
O1 Gd1 O3 158.7(7) . .
O2 Gd1 O3 137.1(8) . .
O8 Gd1 O9 139.1(8) . .
O14 Gd1 O9 143.6(7) . .
O4 Gd1 O9 106.7(8) . .
O11 Gd1 O9 69.4(8) . .
O6 Gd1 O9 72.9(7) . .
O1 Gd1 O9 75.3(7) . .
O2 Gd1 O9 109.8(8) . .
O3 Gd1 O9 83.6(7) . .
O8 Gd1 C12 72.8(10) . .
O14 Gd1 C12 100.8(10) . .
O4 Gd1 C12 145.5(10) . .
O11 Gd1 C12 92.6(9) . .
O6 Gd1 C12 93.1(9) . .
O1 Gd1 C12 26.3(9) . .
O2 Gd1 C12 25.8(9) . .
O3 Gd1 C12 159.8(9) . .
O9 Gd1 C12 95.1(10) . .
O8 Gd1 C4 96.5(9) . .
O14 Gd1 C4 71.5(9) . .
O4 Gd1 C4 25.8(9) . .
O11 Gd1 C4 88.6(9) . .
O6 Gd1 C4 93.1(8) . .
O1 Gd1 C4 158.2(8) . .
O2 Gd1 C4 148.1(8) . .
O3 Gd1 C4 26.4(8) . .
O9 Gd1 C4 96.3(9) . .
C12 Gd1 C4 168.2(11) . .
O8 Gd1 Gd2 148.4(5) . 1_655
O14 Gd1 Gd2 75.2(5) . 1_655
O4 Gd1 Gd2 85.8(6) . 1_655
O11 Gd1 Gd2 123.5(5) . 1_655
O6 Gd1 Gd2 34.9(5) . 1_655
O1 Gd1 Gd2 131.2(5) . 1_655
O2 Gd1 Gd2 111.8(6) . 1_655
O3 Gd1 Gd2 33.6(5) . 1_655
O9 Gd1 Gd2 69.2(5) . 1_655
C12 Gd1 Gd2 127.6(8) . 1_655
C4 Gd1 Gd2 60.1(7) . 1_655
O10 Gd2 O3 74.4(8) . 1_455
O10 Gd2 O13 78.3(7) . .
O3 Gd2 O13 143.3(8) 1_455 .
O10 Gd2 O1 142.3(8) . .
O3 Gd2 O1 141.6(8) 1_455 .
O13 Gd2 O1 72.1(7) . .
O10 Gd2 O6 76.4(7) . 1_455
O3 Gd2 O6 69.9(7) 1_455 1_455
O13 Gd2 O6 126.4(8) . 1_455
O1 Gd2 O6 102.9(7) . 1_455
O10 Gd2 O12 76.3(9) . .
O3 Gd2 O12 72.1(8) 1_455 .
O13 Gd2 O12 77.9(9) . .
O1 Gd2 O12 118.3(8) . .
O6 Gd2 O12 137.8(8) 1_455 .
O10 Gd2 O5 74.0(9) . .
O3 Gd2 O5 117.7(9) 1_455 .
O13 Gd2 O5 76.7(9) . .
O1 Gd2 O5 76.9(9) . .
O6 Gd2 O5 51.2(8) 1_455 .
O12 Gd2 O5 144.0(10) . .
O10 Gd2 O11 122.4(8) . .
O3 Gd2 O11 104.3(8) 1_455 .
O13 Gd2 O11 70.6(8) . .
O1 Gd2 O11 68.6(8) . .
O6 Gd2 O11 159.0(7) 1_455 .
O12 Gd2 O11 50.8(9) . .
O5 Gd2 O11 138.0(9) . .
O10 Gd2 O7 138.6(7) . .
O3 Gd2 O7 67.3(8) 1_455 .
O13 Gd2 O7 143.1(7) . .
O1 Gd2 O7 74.3(7) . .
O6 Gd2 O7 76.0(7) 1_455 .
O12 Gd2 O7 105.5(8) . .
O5 Gd2 O7 110.2(8) . .
O11 Gd2 O7 83.2(7) . .
O10 Gd2 C5 98.8(10) . .
O3 Gd2 C5 88.2(9) 1_455 .
O13 Gd2 C5 72.0(10) . .
O1 Gd2 C5 93.8(9) . .
O6 Gd2 C5 158.2(9) 1_455 .
O12 Gd2 C5 24.9(10) . .
O5 Gd2 C5 148.7(10) . .
O11 Gd2 C5 25.9(9) . .
O7 Gd2 C5 95.4(9) . .
O10 Gd2 C8 71.9(10) . .
O3 Gd2 C8 91.7(10) 1_455 .
O13 Gd2 C8 102.8(10) . .
O1 Gd2 C8 92.2(10) . .
O6 Gd2 C8 24.0(9) 1_455 .
O12 Gd2 C8 147.3(11) . .
O5 Gd2 C8 27.3(10) . .
O11 Gd2 C8 160.7(11) . .
O7 Gd2 C8 93.4(8) . .
C5 Gd2 C8 170.4(10) . .
O10 Gd2 Gd1 64.9(5) . 1_455
O3 Gd2 Gd1 36.3(6) 1_455 1_455
O13 Gd2 Gd1 141.2(6) . 1_455
O1 Gd2 Gd1 133.0(4) . 1_455
O6 Gd2 Gd1 34.9(5) 1_455 1_455
O12 Gd2 Gd1 103.6(6) . 1_455
O5 Gd2 Gd1 81.5(7) . 1_455
O11 Gd2 Gd1 140.0(6) . 1_455
O7 Gd2 Gd1 74.8(5) . 1_455
C5 Gd2 Gd1 123.7(8) . 1_455
C8 Gd2 Gd1 55.4(9) . 1_455
O7 C1 O8 133(3) . .
O7 C1 C2 105(3) . .
O8 C1 C2 122(3) . .
C4 C3 C2 117(3) . 2_757
C4 C3 H3A 108.1 . .
C2 C3 H3A 108.1 2_757 .
C4 C3 H3B 108.1 . .
C2 C3 H3B 108.1 2_757 .
H3A C3 H3B 107.3 . .
O4 C4 O3 116(3) . .
O4 C4 C3 125(3) . .
O3 C4 C3 120(3) . .
O4 C4 Gd1 55.4(17) . .
O3 C4 Gd1 60.3(17) . .
C3 C4 Gd1 178(2) . .
O12 C5 O11 119(3) . .
O12 C5 C6 122(3) . .
O11 C5 C6 118(3) . .
O12 C5 Gd2 58.0(18) . .
O11 C5 Gd2 61.0(18) . .
C6 C5 Gd2 180(3) . .
C5 C6 C10 112(3) . .
C5 C6 H6A 109.3 . .
C10 C6 H6A 109.3 . .
C5 C6 H6B 109.3 . .
C10 C6 H6B 109.3 . .
H6A C6 H6B 108.0 . .
C8 C7 C11 111(3) . 2_667
C8 C7 H7A 109.4 . .
C11 C7 H7A 109.4 2_667 .
C8 C7 H7B 109.4 . .
C11 C7 H7B 109.4 2_667 .
H7A C7 H7B 108.0 . .
O6 C8 O5 115(3) 1_455 .
O6 C8 C7 125(4) 1_455 .
O5 C8 C7 118(4) . .
O6 C8 Gd2 56.2(17) 1_455 .
O5 C8 Gd2 59.6(18) . .
C7 C8 Gd2 175(3) . .
O10 C9 O9 124(3) 2_656 2_756
O10 C9 C10 126(3) 2_656 .
O9 C9 C10 110(3) 2_756 .
C9 C10 C6 111(3) . .
C9 C10 H10A 109.4 . .
C6 C10 H10A 109.4 . .
C9 C10 H10B 109.4 . .
C6 C10 H10B 109.4 . .
H10A C10 H10B 108.0 . .
C12 C11 C7 113(4) . 2_667
C12 C11 H11A 109.1 . .
C7 C11 H11A 109.1 2_667 .
C12 C11 H11B 109.1 . .
C7 C11 H11B 109.1 2_667 .
H11A C11 H11B 107.8 . .
O2 C12 O1 116(4) . .
O2 C12 C11 124(4) . .
O1 C12 C11 120(3) . .
O2 C12 Gd1 59(2) . .
O1 C12 Gd1 57.4(18) . .
C11 C12 Gd1 172(3) . .
C12 O1 Gd2 130(2) . .
C12 O1 Gd1 96(2) . .
Gd2 O1 Gd1 110.8(8) . .
C12 O2 Gd1 95(2) . .
C4 O3 Gd2 157(2) . 1_655
C4 O3 Gd1 93.3(19) . .
Gd2 O3 Gd1 110.0(8) 1_655 .
C4 O4 Gd1 99(2) . .
C8 O5 Gd2 93(2) . .
C8 O6 Gd2 100(2) 1_655 1_655
C8 O6 Gd1 131(2) 1_655 .
Gd2 O6 Gd1 110.2(8) 1_655 .
C1 O7 Gd2 122(2) . .
C1 O8 Gd1 136(2) . .
C9 O9 Gd1 129(2) 2_756 .
C9 O10 Gd2 143(2) 2_656 .
C5 O11 Gd1 158(2) . .
C5 O11 Gd2 93(2) . .
Gd1 O11 Gd2 108.6(9) . .
C5 O12 Gd2 97(2) . .
Gd2 O13 H13A 113.3 . .
Gd2 O13 H13B 112.4 . .
H13A O13 H13B 105.7 . .
Gd1 O14 H14A 112.4 . .
Gd1 O14 H14B 114.4 . .
H14A O14 H14B 104.6 . .
C1 C2 C3 113(3) . 2_757
C1 C2 H2A 109.0 . .
C3 C2 H2A 109.0 2_757 .
C1 C2 H2B 109.0 . .
C3 C2 H2B 109.0 2_757 .
H2A C2 H2B 107.8 . .

loop_
_geom_bond_atom_site_label_1
_geom_bond_atom_site_label_2
_geom_bond_distance
_geom_bond_site_symmetry_2
Gd1 O8 2.37(3) .
Gd1 O14 2.38(2) .
Gd1 O4 2.44(2) .
Gd1 O11 2.45(3) .
Gd1 O6 2.47(2) .
Gd1 O1 2.47(2) .
Gd1 O2 2.51(3) .
Gd1 O3 2.55(2) .
Gd1 O9 2.55(3) .
Gd1 C12 2.91(4) .
Gd1 C4 2.93(4) .
Gd1 Gd2 4.045(2) 1_655
Gd2 O10 2.35(3) .
Gd2 O3 2.38(2) 1_455
Gd2 O13 2.40(2) .
Gd2 O1 2.45(2) .
Gd2 O6 2.46(2) 1_455
Gd2 O12 2.47(2) .
Gd2 O5 2.52(3) .
Gd2 O11 2.53(3) .
Gd2 O7 2.67(3) .
Gd2 C5 2.89(4) .
Gd2 C8 2.92(3) .
Gd2 Gd1 4.045(2) 1_455
C1 O7 1.21(4) .
C1 O8 1.23(4) .
C1 C2 1.49(5) .
C3 C4 1.47(5) .
C3 C2 1.53(5) 2_757
C3 H3A 0.9700 .
C3 H3B 0.9700 .
C4 O4 1.29(4) .
C4 O3 1.31(4) .
C5 O12 1.23(4) .
C5 O11 1.26(4) .
C5 C6 1.51(5) .
C6 C10 1.64(6) .
C6 H6A 0.9700 .
C6 H6B 0.9700 .
C7 C8 1.48(5) .
C7 C11 1.55(6) 2_667
C7 H7A 0.9700 .
C7 H7B 0.9700 .
C8 O6 1.20(4) 1_455
C8 O5 1.34(5) .
C9 O10 1.20(4) 2_656
C9 O9 1.30(4) 2_756
C9 C10 1.44(5) .
C10 H10A 0.9700 .
C10 H10B 0.9700 .
C11 C12 1.48(6) .
C11 C7 1.55(6) 2_667
C11 H11A 0.9700 .
C11 H11B 0.9700 .
C12 O2 1.27(4) .
C12 O1 1.30(4) .
O3 Gd2 2.38(2) 1_655
O6 C8 1.20(4) 1_655
O6 Gd2 2.46(2) 1_655
O9 C9 1.30(4) 2_756
O10 C9 1.20(4) 2_656
O13 H13A 0.9239 .
O13 H13B 0.9247 .
O14 H14A 0.9349 .
O14 H14B 0.9399 .
C2 C3 1.53(5) 2_757
C2 H2A 0.9700 .
C2 H2B 0.9700 .
